data_4079246
loop_
_publ_author_name
'Geetharani, K.'
'Ramkumar, V.'
'Ghosh, Sundargopal'

_publ_section_title
;
 Synthesis and Characterization of Novel Ruthenaferracarboranes from
 Photoinsertion of Alkynes into a Ruthenaferraborane
;
_journal_issue 17
_journal_name_full Organometallics
_journal_page_first 6381
_journal_paper_doi 10.1021/om300607u
_journal_volume 31
_journal_year 2012
_chemical_formula_sum 'C30 H37 B2 Fe2 O6 Ru2'
_chemical_formula_weight 829.06
_chemical_name_systematic
;

 ?

;
_space_group_IT_number 14
_symmetry_cell_setting monoclinic
_symmetry_space_group_name_Hall '-P 2yn'
_symmetry_space_group_name_H-M 'P 1 21/n 1'
_atom_sites_solution_hydrogens geom
_atom_sites_solution_primary direct
_atom_sites_solution_secondary difmap
_audit_creation_method SHELXL-97
_cell_angle_alpha 90.00
_cell_angle_beta 105.515(2)
_cell_angle_gamma 90.00
_cell_formula_units_Z 4
_cell_length_a 9.7112(5)
_cell_length_b 18.7378(8)
_cell_length_c 17.9279(7)
_cell_measurement_reflns_used 9326
_cell_measurement_temperature 298(2)
_cell_measurement_theta_max 28.37
_cell_measurement_theta_min 2.47
_cell_volume 3143.4(2)
_computing_cell_refinement 'APEXII/SAINT, Bruker,2004'
_computing_data_collection 'APEXII, Bruker,2004'
_computing_data_reduction 'SAINT PLUS/XPREP, Bruker,2004'
_computing_molecular_graphics 'ORTEP-3   (Farrugia, 1997)'
_computing_publication_material 'SHELXL-97  (Sheldrick, 2008)'
_computing_structure_refinement 'SHELXL-97  (Sheldrick, 2008)'
_computing_structure_solution 'SHELXS-97  (Sheldrick, 2008)'
_diffrn_ambient_temperature 298(2)
_diffrn_measured_fraction_theta_full 0.993
_diffrn_measured_fraction_theta_max 0.964
_diffrn_measurement_device_type 'Bruker ApexII CCD area detector'
_diffrn_measurement_method 'phi and omega scans'
_diffrn_radiation_monochromator graphite
_diffrn_radiation_source 'fine-focus sealed tube'
_diffrn_radiation_type MoK\a
_diffrn_radiation_wavelength 0.71073
_diffrn_reflns_av_R_equivalents 0.0411
_diffrn_reflns_av_sigmaI/netI 0.0535
_diffrn_reflns_limit_h_max 13
_diffrn_reflns_limit_h_min -9
_diffrn_reflns_limit_k_max 23
_diffrn_reflns_limit_k_min -25
_diffrn_reflns_limit_l_max 23
_diffrn_reflns_limit_l_min -23
_diffrn_reflns_number 22614
_diffrn_reflns_theta_full 25.00
_diffrn_reflns_theta_max 28.70
_diffrn_reflns_theta_min 2.17
_exptl_absorpt_coefficient_mu 1.888
_exptl_absorpt_correction_T_max 0.8337
_exptl_absorpt_correction_T_min 0.6497
_exptl_absorpt_correction_type multi-scan
_exptl_absorpt_process_details 'SADABS (Bruker, 2004)'
_exptl_crystal_colour 'metallic red'
_exptl_crystal_density_diffrn 1.752
_exptl_crystal_density_method 'not measured'
_exptl_crystal_description Rectangular
_exptl_crystal_F_000 1660
_exptl_crystal_size_max 0.25
_exptl_crystal_size_mid 0.15
_exptl_crystal_size_min 0.10
_refine_diff_density_max 2.706
_refine_diff_density_min -1.470
_refine_diff_density_rms 0.142
_refine_ls_extinction_method none
_refine_ls_goodness_of_fit_ref 0.878
_refine_ls_hydrogen_treatment mixed
_refine_ls_matrix_type full
_refine_ls_number_parameters 395
_refine_ls_number_reflns 7832
_refine_ls_number_restraints 0
_refine_ls_restrained_S_all 0.878
_refine_ls_R_factor_all 0.0545
_refine_ls_R_factor_gt 0.0391
_refine_ls_shift/su_max 0.002
_refine_ls_shift/su_mean 0.000
_refine_ls_structure_factor_coef Fsqd
_refine_ls_weighting_details 'calc w=1/[\s^2^(Fo^2^)+(0.1000P)^2^+0.0000P] where P=(Fo^2^+2Fc^2^)/3'
_refine_ls_weighting_scheme calc
_refine_ls_wR_factor_gt 0.1142
_refine_ls_wR_factor_ref 0.1271
_reflns_number_gt 6121
_reflns_number_total 7832
_reflns_threshold_expression >2sigma(I)
_cod_data_source_file om300607u_si_001.cif
_cod_data_source_block new1
_cod_depositor_comments
;
The following automatic conversions were performed:

'_symmetry_cell_setting' value 'Monoclinic' changed to 'monoclinic'
according to /home/saulius/struct/CIF-dictionaries/cif_core.dic
dictionary named 'cif_core.dic' version 2.4.2 from 2011-04-26.

Automatic conversion script
Id: cif_fix_values 1891 2012-01-12 08:04:46Z andrius 
;
_cod_original_sg_symbol_H-M P2(1)/n
_cod_database_code 4079246

loop_
_symmetry_equiv_pos_as_xyz
'x, y, z'
'-x+1/2, y+1/2, -z+1/2'
'-x, -y, -z'
'x-1/2, -y-1/2, z-1/2'

loop_
_atom_site_label
_atom_site_type_symbol
_atom_site_fract_x
_atom_site_fract_y
_atom_site_fract_z
_atom_site_U_iso_or_equiv
_atom_site_adp_type
_atom_site_occupancy
_atom_site_symmetry_multiplicity
_atom_site_calc_flag
_atom_site_refinement_flags
B1 B 0.1784(5) 0.3184(2) 0.1679(2) 0.0201(8) Uani 1 1 d .
B2 B 0.3092(4) 0.2222(2) 0.1063(2) 0.0165(8) Uani 1 1 d .
C11 C 0.5352(4) 0.0778(2) 0.1344(2) 0.0230(8) Uani 1 1 d .
C12 C 0.4458(4) 0.0884(2) 0.0576(2) 0.0234(8) Uani 1 1 d .
C13 C 0.3238(4) 0.0433(2) 0.0483(2) 0.0229(8) Uani 1 1 d .
C14 C 0.3427(4) 0.0015(2) 0.1177(2) 0.0220(8) Uani 1 1 d .
C15 C 0.4728(4) 0.0216(2) 0.1708(2) 0.0225(8) Uani 1 1 d .
C16 C 0.6770(4) 0.1128(2) 0.1694(3) 0.0307(10) Uani 1 1 d .
H16A H 0.7519 0.0842 0.1590 0.046 Uiso 1 1 calc R
H16B H 0.6918 0.1171 0.2244 0.046 Uiso 1 1 calc R
H16C H 0.6781 0.1593 0.1473 0.046 Uiso 1 1 calc R
C17 C 0.4840(5) 0.1318(3) -0.0043(3) 0.0322(10) Uani 1 1 d .
H17A H 0.5475 0.1049 -0.0263 0.048 Uiso 1 1 calc R
H17B H 0.5302 0.1751 0.0179 0.048 Uiso 1 1 calc R
H17C H 0.3987 0.1432 -0.0439 0.048 Uiso 1 1 calc R
C18 C 0.2057(5) 0.0331(3) -0.0242(2) 0.0354(10) Uani 1 1 d .
H18A H 0.2068 0.0716 -0.0593 0.053 Uiso 1 1 calc R
H18B H 0.1156 0.0325 -0.0117 0.053 Uiso 1 1 calc R
H18C H 0.2191 -0.0114 -0.0479 0.053 Uiso 1 1 calc R
C19 C 0.2477(5) -0.0582(2) 0.1302(3) 0.0314(9) Uani 1 1 d .
H19A H 0.2861 -0.1031 0.1194 0.047 Uiso 1 1 calc R
H19B H 0.1536 -0.0520 0.0963 0.047 Uiso 1 1 calc R
H19C H 0.2429 -0.0577 0.1830 0.047 Uiso 1 1 calc R
C20 C 0.5375(5) -0.0120(2) 0.2480(2) 0.0306(9) Uani 1 1 d .
H20A H 0.4647 -0.0194 0.2744 0.046 Uiso 1 1 calc R
H20B H 0.6099 0.0190 0.2784 0.046 Uiso 1 1 calc R
H20C H 0.5795 -0.0570 0.2408 0.046 Uiso 1 1 calc R
C2 C 0.5099(5) 0.4207(2) 0.1458(3) 0.0311(10) Uani 1 1 d .
C1 C 0.3844(5) 0.4529(2) 0.0962(3) 0.0417(12) Uani 1 1 d .
C5 C 0.3641(5) 0.4243(3) 0.0211(3) 0.0422(12) Uani 1 1 d .
C4 C 0.4772(5) 0.3731(3) 0.0233(3) 0.0367(11) Uani 1 1 d .
C3 C 0.5678(5) 0.3713(2) 0.1009(3) 0.0297(9) Uani 1 1 d .
C7 C 0.5759(6) 0.4389(3) 0.2293(3) 0.0489(14) Uani 1 1 d .
H7A H 0.6521 0.4061 0.2508 0.073 Uiso 1 1 calc R
H7B H 0.5048 0.4356 0.2574 0.073 Uiso 1 1 calc R
H7C H 0.6131 0.4866 0.2330 0.073 Uiso 1 1 calc R
C6 C 0.2943(6) 0.5087(3) 0.1234(4) 0.0617(18) Uani 1 1 d .
H6A H 0.3287 0.5555 0.1161 0.093 Uiso 1 1 calc R
H6B H 0.3013 0.5014 0.1773 0.093 Uiso 1 1 calc R
H6C H 0.1964 0.5043 0.0940 0.093 Uiso 1 1 calc R
C10 C 0.2544(7) 0.4494(4) -0.0502(4) 0.067(2) Uani 1 1 d .
H10A H 0.1730 0.4680 -0.0358 0.101 Uiso 1 1 calc R
H10B H 0.2252 0.4101 -0.0851 0.101 Uiso 1 1 calc R
H10C H 0.2950 0.4861 -0.0750 0.101 Uiso 1 1 calc R
C9 C 0.4979(8) 0.3350(3) -0.0463(3) 0.0601(18) Uani 1 1 d .
H9A H 0.5427 0.3665 -0.0749 0.090 Uiso 1 1 calc R
H9B H 0.4068 0.3201 -0.0785 0.090 Uiso 1 1 calc R
H9C H 0.5575 0.2939 -0.0300 0.090 Uiso 1 1 calc R
C8 C 0.7070(5) 0.3331(3) 0.1258(3) 0.0429(12) Uani 1 1 d .
H8A H 0.7062 0.2931 0.0923 0.064 Uiso 1 1 calc R
H8B H 0.7216 0.3166 0.1780 0.064 Uiso 1 1 calc R
H8C H 0.7829 0.3650 0.1232 0.064 Uiso 1 1 calc R
C21 C 0.3759(4) 0.1427(2) 0.2601(2) 0.0226(8) Uani 1 1 d .
C22 C 0.1334(4) 0.1020(2) 0.1562(2) 0.0223(8) Uani 1 1 d .
C23 C 0.0278(4) 0.2156(2) 0.2069(2) 0.0225(8) Uani 1 1 d .
C24 C -0.0569(4) 0.1849(2) 0.0604(2) 0.0217(8) Uani 1 1 d .
C25 C 0.2999(4) 0.2577(2) 0.3094(2) 0.0224(8) Uani 1 1 d .
C26 C 0.5387(4) 0.2552(2) 0.2585(2) 0.0253(9) Uani 1 1 d .
C27 C 0.1908(4) 0.2598(2) 0.0413(2) 0.0185(7) Uani 1 1 d .
C28 C 0.1195(4) 0.3126(2) 0.0769(2) 0.0189(7) Uani 1 1 d .
C29 C -0.0025(4) 0.3575(2) 0.0303(2) 0.0266(9) Uani 1 1 d .
H29A H 0.0242 0.3787 -0.0126 0.040 Uiso 1 1 calc R
H29B H -0.0241 0.3944 0.0625 0.040 Uiso 1 1 calc R
H29C H -0.0852 0.3279 0.0112 0.040 Uiso 1 1 calc R
C30 C 0.1465(4) 0.2432(2) -0.0446(2) 0.0252(8) Uani 1 1 d .
H30A H 0.0670 0.2108 -0.0556 0.038 Uiso 1 1 calc R
H30B H 0.2251 0.2218 -0.0592 0.038 Uiso 1 1 calc R
H30C H 0.1191 0.2866 -0.0732 0.038 Uiso 1 1 calc R
Fe2 Fe 0.35117(5) 0.24234(3) 0.22177(3) 0.01610(13) Uani 1 1 d .
Fe1 Fe 0.10649(5) 0.21157(3) 0.12778(3) 0.01485(12) Uani 1 1 d .
H1B H 0.136(4) 0.354(2) 0.200(2) 0.016(10) Uiso 1 1 d .
O1 O 0.4135(4) 0.11356(17) 0.32005(17) 0.0341(7) Uani 1 1 d .
O2 O 0.0514(3) 0.05971(16) 0.16685(19) 0.0328(7) Uani 1 1 d .
O3 O -0.1655(3) 0.16884(18) 0.02089(17) 0.0349(8) Uani 1 1 d .
O4 O -0.0274(3) 0.21789(19) 0.25602(16) 0.0346(7) Uani 1 1 d .
O5 O 0.2667(3) 0.26305(17) 0.36588(16) 0.0312(7) Uani 1 1 d .
O6 O 0.6593(3) 0.2623(2) 0.28371(16) 0.0389(8) Uani 1 1 d .
Ru2 Ru 0.32625(3) 0.118919(16) 0.146288(16) 0.01577(9) Uani 1 1 d .
Ru1 Ru 0.35008(3) 0.338076(16) 0.101067(18) 0.01962(10) Uani 1 1 d .

loop_
_atom_site_aniso_label
_atom_site_aniso_U_11
_atom_site_aniso_U_22
_atom_site_aniso_U_33
_atom_site_aniso_U_23
_atom_site_aniso_U_13
_atom_site_aniso_U_12
B1 0.022(2) 0.019(2) 0.021(2) 0.0005(17) 0.0087(16) 0.0002(17)
B2 0.0175(19) 0.0155(19) 0.0188(18) 0.0015(15) 0.0088(15) 0.0000(15)
C11 0.0190(18) 0.023(2) 0.032(2) -0.0013(16) 0.0142(16) 0.0049(15)
C12 0.0214(19) 0.028(2) 0.0250(18) -0.0003(16) 0.0139(15) 0.0095(16)
C13 0.0229(19) 0.0208(19) 0.0262(19) -0.0050(16) 0.0087(15) 0.0043(15)
C14 0.0231(19) 0.0177(18) 0.0260(18) -0.0064(15) 0.0080(15) 0.0013(15)
C15 0.0200(18) 0.0194(19) 0.0298(19) 0.0003(16) 0.0095(15) 0.0038(15)
C16 0.0132(18) 0.040(3) 0.042(2) -0.001(2) 0.0123(17) 0.0024(17)
C17 0.031(2) 0.039(3) 0.034(2) 0.003(2) 0.0207(19) 0.0072(19)
C18 0.033(2) 0.044(3) 0.029(2) -0.009(2) 0.0076(18) -0.003(2)
C19 0.033(2) 0.024(2) 0.037(2) -0.0057(18) 0.0096(19) -0.0052(18)
C20 0.026(2) 0.031(2) 0.034(2) 0.0094(19) 0.0056(17) 0.0099(17)
C2 0.025(2) 0.024(2) 0.052(3) -0.013(2) 0.023(2) -0.0130(17)
C1 0.035(3) 0.020(2) 0.079(4) 0.003(2) 0.031(3) -0.0100(19)
C5 0.035(3) 0.039(3) 0.055(3) 0.022(2) 0.017(2) -0.011(2)
C4 0.047(3) 0.039(3) 0.036(2) -0.002(2) 0.029(2) -0.022(2)
C3 0.025(2) 0.030(2) 0.042(2) -0.0067(19) 0.0219(19) -0.0116(17)
C7 0.038(3) 0.051(3) 0.064(3) -0.027(3) 0.024(2) -0.025(2)
C6 0.056(4) 0.028(3) 0.119(5) 0.005(3) 0.055(4) 0.001(2)
C10 0.060(4) 0.067(4) 0.073(4) 0.049(4) 0.016(3) -0.009(3)
C9 0.085(5) 0.062(4) 0.052(3) -0.011(3) 0.052(3) -0.031(3)
C8 0.028(2) 0.049(3) 0.063(3) 0.000(3) 0.029(2) -0.003(2)
C21 0.0194(18) 0.026(2) 0.0239(19) -0.0010(16) 0.0091(15) 0.0004(15)
C22 0.0165(18) 0.025(2) 0.0274(19) 0.0028(16) 0.0088(15) 0.0011(15)
C23 0.0151(17) 0.024(2) 0.0285(19) 0.0023(16) 0.0065(15) -0.0017(14)
C24 0.0180(18) 0.030(2) 0.0203(17) 0.0027(16) 0.0103(15) -0.0007(15)
C25 0.0183(18) 0.024(2) 0.0240(18) -0.0023(16) 0.0044(14) -0.0001(15)
C26 0.025(2) 0.039(2) 0.0144(16) -0.0015(16) 0.0105(15) -0.0022(17)
C27 0.0141(17) 0.0243(19) 0.0186(16) 0.0030(15) 0.0071(13) -0.0024(14)
C28 0.0171(17) 0.0170(17) 0.0258(18) 0.0052(15) 0.0112(14) 0.0011(14)
C29 0.023(2) 0.030(2) 0.029(2) 0.0115(17) 0.0118(16) 0.0091(17)
C30 0.0229(19) 0.037(2) 0.0176(17) 0.0006(16) 0.0077(15) 0.0002(17)
Fe2 0.0134(2) 0.0214(3) 0.0145(2) -0.0017(2) 0.00543(19) -0.0019(2)
Fe1 0.0110(2) 0.0199(3) 0.0153(2) 0.00097(19) 0.00631(19) -0.00062(19)
O1 0.047(2) 0.0317(18) 0.0221(14) 0.0053(13) 0.0072(13) 0.0092(14)
O2 0.0235(15) 0.0240(16) 0.0549(19) 0.0096(14) 0.0175(14) -0.0019(12)
O3 0.0205(15) 0.054(2) 0.0278(15) 0.0018(14) 0.0014(12) -0.0109(14)
O4 0.0274(16) 0.056(2) 0.0267(14) -0.0039(14) 0.0189(13) -0.0044(14)
O5 0.0348(17) 0.0421(18) 0.0197(13) -0.0041(13) 0.0125(12) 0.0023(14)
O6 0.0172(15) 0.074(3) 0.0253(14) -0.0015(16) 0.0049(12) -0.0080(15)
Ru2 0.01214(15) 0.01761(16) 0.01861(15) -0.00048(11) 0.00592(11) 0.00023(10)
Ru1 0.01803(16) 0.01847(17) 0.02560(17) 0.00167(12) 0.01146(12) -0.00329(11)

loop_
_atom_type_symbol
_atom_type_description
_atom_type_scat_dispersion_real
_atom_type_scat_dispersion_imag
_atom_type_scat_source
C C 0.0033 0.0016 'International Tables Vol C Tables 4.2.6.8 and 6.1.1.4'
H H 0.0000 0.0000 'International Tables Vol C Tables 4.2.6.8 and 6.1.1.4'
B B 0.0013 0.0007 'International Tables Vol C Tables 4.2.6.8 and 6.1.1.4'
O O 0.0106 0.0060 'International Tables Vol C Tables 4.2.6.8 and 6.1.1.4'
Fe Fe 0.3463 0.8444 'International Tables Vol C Tables 4.2.6.8 and 6.1.1.4'
Ru Ru -1.2594 0.8363 'International Tables Vol C Tables 4.2.6.8 and 6.1.1.4'

loop_
_geom_angle_atom_site_label_1
_geom_angle_atom_site_label_2
_geom_angle_atom_site_label_3
_geom_angle
C28 B1 Fe1 66.5(2)
C28 B1 Fe2 115.3(3)
Fe1 B1 Fe2 72.03(14)
C28 B1 Ru1 65.85(19)
Fe1 B1 Ru1 100.72(17)
Fe2 B1 Ru1 76.30(13)
C28 B1 H1B 122(2)
Fe1 B1 H1B 130(2)
Fe2 B1 H1B 123(2)
Ru1 B1 H1B 129(2)
C27 B2 Fe2 125.4(3)
C27 B2 Ru2 131.1(3)
Fe2 B2 Ru2 81.05(15)
C27 B2 Fe1 69.2(2)
Fe2 B2 Fe1 77.00(13)
Ru2 B2 Fe1 80.80(14)
C27 B2 Ru1 68.4(2)
Fe2 B2 Ru1 82.61(15)
Ru2 B2 Ru1 160.0(2)
Fe1 B2 Ru1 106.62(17)
C12 C11 C15 108.3(3)
C12 C11 C16 126.4(4)
C15 C11 C16 125.0(4)
C12 C11 Ru2 73.2(2)
C15 C11 Ru2 73.1(2)
C16 C11 Ru2 124.4(3)
C13 C12 C11 107.5(3)
C13 C12 C17 126.6(4)
C11 C12 C17 125.5(4)
C13 C12 Ru2 70.6(2)
C11 C12 Ru2 69.8(2)
C17 C12 Ru2 130.8(3)
C12 C13 C14 108.1(3)
C12 C13 C18 126.6(4)
C14 C13 C18 124.8(4)
C12 C13 Ru2 72.6(2)
C14 C13 Ru2 72.3(2)
C18 C13 Ru2 127.1(3)
C15 C14 C13 108.8(3)
C15 C14 C19 124.7(4)
C13 C14 C19 126.3(4)
C15 C14 Ru2 72.2(2)
C13 C14 Ru2 70.6(2)
C19 C14 Ru2 127.0(3)
C14 C15 C11 107.1(3)
C14 C15 C20 126.1(4)
C11 C15 C20 126.7(4)
C14 C15 Ru2 71.6(2)
C11 C15 Ru2 69.4(2)
C20 C15 Ru2 126.9(3)
C11 C16 H16A 109.5
C11 C16 H16B 109.5
H16A C16 H16B 109.5
C11 C16 H16C 109.5
H16A C16 H16C 109.5
H16B C16 H16C 109.5
C12 C17 H17A 109.5
C12 C17 H17B 109.5
H17A C17 H17B 109.5
C12 C17 H17C 109.5
H17A C17 H17C 109.5
H17B C17 H17C 109.5
C13 C18 H18A 109.5
C13 C18 H18B 109.5
H18A C18 H18B 109.5
C13 C18 H18C 109.5
H18A C18 H18C 109.5
H18B C18 H18C 109.5
C14 C19 H19A 109.5
C14 C19 H19B 109.5
H19A C19 H19B 109.5
C14 C19 H19C 109.5
H19A C19 H19C 109.5
H19B C19 H19C 109.5
C15 C20 H20A 109.5
C15 C20 H20B 109.5
H20A C20 H20B 109.5
C15 C20 H20C 109.5
H20A C20 H20C 109.5
H20B C20 H20C 109.5
C1 C2 C3 108.5(4)
C1 C2 C7 126.1(4)
C3 C2 C7 125.3(4)
C1 C2 Ru1 70.6(2)
C3 C2 Ru1 71.6(2)
C7 C2 Ru1 126.8(3)
C5 C1 C2 108.1(4)
C5 C1 C6 128.3(6)
C2 C1 C6 123.6(5)
C5 C1 Ru1 71.4(3)
C2 C1 Ru1 71.0(2)
C6 C1 Ru1 123.8(3)
C1 C5 C4 108.2(4)
C1 C5 C10 125.3(5)
C4 C5 C10 126.1(5)
C1 C5 Ru1 70.9(3)
C4 C5 Ru1 70.9(2)
C10 C5 Ru1 129.3(3)
C3 C4 C5 107.8(4)
C3 C4 C9 127.8(5)
C5 C4 C9 124.2(5)
C3 C4 Ru1 71.4(2)
C5 C4 Ru1 70.4(2)
C9 C4 Ru1 127.6(3)
C4 C3 C2 107.4(4)
C4 C3 C8 125.1(4)
C2 C3 C8 127.0(4)
C4 C3 Ru1 70.6(2)
C2 C3 Ru1 70.2(2)
C8 C3 Ru1 131.1(3)
C2 C7 H7A 109.5
C2 C7 H7B 109.5
H7A C7 H7B 109.5
C2 C7 H7C 109.5
H7A C7 H7C 109.5
H7B C7 H7C 109.5
C1 C6 H6A 109.5
C1 C6 H6B 109.5
H6A C6 H6B 109.5
C1 C6 H6C 109.5
H6A C6 H6C 109.5
H6B C6 H6C 109.5
C5 C10 H10A 109.5
C5 C10 H10B 109.5
H10A C10 H10B 109.5
C5 C10 H10C 109.5
H10A C10 H10C 109.5
H10B C10 H10C 109.5
C4 C9 H9A 109.5
C4 C9 H9B 109.5
H9A C9 H9B 109.5
C4 C9 H9C 109.5
H9A C9 H9C 109.5
H9B C9 H9C 109.5
C3 C8 H8A 109.5
C3 C8 H8B 109.5
H8A C8 H8B 109.5
C3 C8 H8C 109.5
H8A C8 H8C 109.5
H8B C8 H8C 109.5
O1 C21 Fe2 137.4(3)
O1 C21 Ru2 139.0(3)
Fe2 C21 Ru2 83.30(15)
O2 C22 Ru2 146.3(3)
O2 C22 Fe1 130.4(3)
Ru2 C22 Fe1 83.15(15)
O4 C23 Fe1 177.6(4)
O3 C24 Fe1 175.8(3)
O5 C25 Fe2 175.9(4)
O6 C26 Fe2 178.3(4)
C28 C27 C30 123.2(3)
C28 C27 B2 108.8(3)
C30 C27 B2 128.0(3)
C28 C27 Fe1 69.45(19)
C30 C27 Fe1 126.2(3)
B2 C27 Fe1 67.56(19)
C28 C27 Ru1 71.7(2)
C30 C27 Ru1 127.2(3)
B2 C27 Ru1 69.9(2)
Fe1 C27 Ru1 106.61(15)
C27 C28 C29 122.2(3)
C27 C28 B1 114.7(3)
C29 C28 B1 123.1(3)
C27 C28 Fe1 70.7(2)
C29 C28 Fe1 127.4(3)
B1 C28 Fe1 70.4(2)
C27 C28 Ru1 69.9(2)
C29 C28 Ru1 126.2(3)
B1 C28 Ru1 73.5(2)
Fe1 C28 Ru1 106.37(15)
C28 C29 H29A 109.5
C28 C29 H29B 109.5
H29A C29 H29B 109.5
C28 C29 H29C 109.5
H29A C29 H29C 109.5
H29B C29 H29C 109.5
C27 C30 H30A 109.5
C27 C30 H30B 109.5
H30A C30 H30B 109.5
C27 C30 H30C 109.5
H30A C30 H30C 109.5
H30B C30 H30C 109.5
C26 Fe2 C25 98.64(17)
C26 Fe2 C21 88.97(18)
C25 Fe2 C21 83.28(17)
C26 Fe2 B2 107.97(16)
C25 Fe2 B2 153.33(17)
C21 Fe2 B2 98.66(16)
C26 Fe2 B1 130.91(18)
C25 Fe2 B1 85.62(17)
C21 Fe2 B1 139.83(16)
B2 Fe2 B1 75.77(16)
C26 Fe2 Fe1 160.60(12)
C25 Fe2 Fe1 100.64(12)
C21 Fe2 Fe1 91.20(12)
B2 Fe2 Fe1 52.86(12)
B1 Fe2 Fe1 53.30(12)
C26 Fe2 Ru2 104.54(14)
C25 Fe2 Ru2 125.20(13)
C21 Fe2 Ru2 48.93(11)
B2 Fe2 Ru2 49.78(12)
B1 Fe2 Ru2 112.49(12)
Fe1 Fe2 Ru2 62.041(17)
C26 Fe2 Ru1 89.51(13)
C25 Fe2 Ru1 128.90(13)
C21 Fe2 Ru1 147.58(11)
B2 Fe2 Ru1 51.44(11)
B1 Fe2 Ru1 53.65(11)
Fe1 Fe2 Ru1 80.027(18)
Ru2 Fe2 Ru1 100.512(18)
C23 Fe1 C24 93.27(17)
C23 Fe1 B2 139.37(17)
C24 Fe1 B2 127.19(16)
C23 Fe1 C22 84.37(17)
C24 Fe1 C22 85.51(17)
B2 Fe1 C22 94.23(15)
C23 Fe1 C28 113.04(16)
C24 Fe1 C28 95.93(16)
B2 Fe1 C28 70.86(15)
C22 Fe1 C28 162.35(14)
C23 Fe1 C27 152.54(17)
C24 Fe1 C27 94.10(15)
B2 Fe1 C27 43.28(15)
C22 Fe1 C27 122.56(15)
C28 Fe1 C27 39.83(14)
C23 Fe1 B1 82.28(17)
C24 Fe1 B1 128.88(18)
B2 Fe1 B1 75.05(16)
C22 Fe1 B1 143.58(16)
C28 Fe1 B1 43.16(15)
C27 Fe1 B1 72.54(15)
C23 Fe1 Fe2 89.25(12)
C24 Fe1 Fe2 175.91(13)
B2 Fe1 Fe2 50.14(11)
C22 Fe1 Fe2 91.53(11)
C28 Fe1 Fe2 86.04(10)
C27 Fe1 Fe2 85.10(10)
B1 Fe1 Fe2 54.67(12)
C23 Fe1 Ru2 114.98(13)
C24 Fe1 Ru2 115.63(13)
B2 Fe1 Ru2 48.64(11)
C22 Fe1 Ru2 45.88(10)
C28 Fe1 Ru2 119.38(10)
C27 Fe1 Ru2 85.25(10)
B1 Fe1 Ru2 112.15(12)
Fe2 Fe1 Ru2 60.321(17)
C22 Ru2 C21 85.38(16)
C22 Ru2 B2 101.21(16)
C21 Ru2 B2 96.89(16)
C22 Ru2 C11 150.49(16)
C21 Ru2 C11 101.27(15)
B2 Ru2 C11 106.39(15)
C22 Ru2 C13 99.12(15)
C21 Ru2 C13 151.42(16)
B2 Ru2 C13 109.70(15)
C11 Ru2 C13 61.90(14)
C22 Ru2 C14 89.47(15)
C21 Ru2 C14 115.46(16)
B2 Ru2 C14 146.74(15)
C11 Ru2 C14 61.59(14)
C13 Ru2 C14 37.08(14)
C22 Ru2 C12 134.62(16)
C21 Ru2 C12 137.15(15)
B2 Ru2 C12 90.09(15)
C11 Ru2 C12 36.99(14)
C13 Ru2 C12 36.74(15)
C14 Ru2 C12 61.31(15)
C22 Ru2 C15 114.61(15)
C21 Ru2 C15 90.79(15)
B2 Ru2 C15 143.87(15)
C11 Ru2 C15 37.55(14)
C13 Ru2 C15 61.56(14)
C14 Ru2 C15 36.17(14)
C12 Ru2 C15 61.71(14)
C22 Ru2 Fe2 93.08(12)
C21 Ru2 Fe2 47.77(12)
B2 Ru2 Fe2 49.17(11)
C11 Ru2 Fe2 112.79(10)
C13 Ru2 Fe2 157.69(10)
C14 Ru2 Fe2 162.61(10)
C12 Ru2 Fe2 125.45(11)
C15 Ru2 Fe2 129.05(10)
C22 Ru2 Fe1 50.97(12)
C21 Ru2 Fe1 87.09(11)
B2 Ru2 Fe1 50.56(11)
C11 Ru2 Fe1 156.64(10)
C13 Ru2 Fe1 117.72(10)
C14 Ru2 Fe1 134.01(10)
C12 Ru2 Fe1 127.51(10)
C15 Ru2 Fe1 165.54(10)
Fe2 Ru2 Fe1 57.639(16)
C1 Ru1 C2 38.36(19)
C1 Ru1 C5 37.7(2)
C2 Ru1 C5 63.58(19)
C1 Ru1 C27 137.35(18)
C2 Ru1 C27 172.62(15)
C5 Ru1 C27 109.50(17)
C1 Ru1 C4 64.01(19)
C2 Ru1 C4 63.68(16)
C5 Ru1 C4 38.66(19)
C27 Ru1 C4 109.47(15)
C1 Ru1 C3 64.20(17)
C2 Ru1 C3 38.19(15)
C5 Ru1 C3 64.06(18)
C27 Ru1 C3 137.72(14)
C4 Ru1 C3 38.01(18)
C1 Ru1 B2 178.40(16)
C2 Ru1 B2 142.81(17)
C5 Ru1 B2 142.68(18)
C27 Ru1 B2 41.68(15)
C4 Ru1 B2 117.25(16)
C3 Ru1 B2 117.39(16)
C1 Ru1 C28 111.19(16)
C2 Ru1 C28 143.60(15)
C5 Ru1 C28 105.54(16)
C27 Ru1 C28 38.41(13)
C4 Ru1 C28 130.62(17)
C3 Ru1 C28 168.45(15)
B2 Ru1 C28 67.28(14)
C1 Ru1 B1 108.35(17)
C2 Ru1 B1 117.31(15)
C5 Ru1 B1 129.26(18)
C27 Ru1 B1 68.69(14)
C4 Ru1 B1 167.44(18)
C3 Ru1 B1 149.82(16)
B2 Ru1 B1 70.22(15)
C28 Ru1 B1 40.64(14)
C1 Ru1 Fe2 133.75(16)
C2 Ru1 Fe2 108.27(13)
C5 Ru1 Fe2 171.20(15)
C27 Ru1 Fe2 78.79(9)
C4 Ru1 Fe2 142.49(15)
C3 Ru1 Fe2 112.06(12)
B2 Ru1 Fe2 45.95(10)
C28 Ru1 Fe2 78.95(9)
B1 Ru1 Fe2 50.05(11)

loop_
_geom_bond_atom_site_label_1
_geom_bond_atom_site_label_2
_geom_bond_distance
B1 C28 1.582(6)
B1 Fe1 2.178(4)
B1 Fe2 2.216(4)
B1 Ru1 2.328(4)
B1 H1B 1.03(4)
B2 C27 1.568(6)
B2 Fe2 2.035(4)
B2 Ru2 2.054(4)
B2 Fe1 2.114(4)
B2 Ru1 2.215(4)
C11 C12 1.432(6)
C11 C15 1.454(5)
C11 C16 1.503(6)
C11 Ru2 2.233(4)
C12 C13 1.428(6)
C12 C17 1.500(6)
C12 Ru2 2.278(3)
C13 C14 1.440(6)
C13 C18 1.497(6)
C13 Ru2 2.252(4)
C14 C15 1.415(5)
C14 C19 1.504(6)
C14 Ru2 2.275(4)
C15 C20 1.497(6)
C15 Ru2 2.283(4)
C16 H16A 0.9600
C16 H16B 0.9600
C16 H16C 0.9600
C17 H17A 0.9600
C17 H17B 0.9600
C17 H17C 0.9600
C18 H18A 0.9600
C18 H18B 0.9600
C18 H18C 0.9600
C19 H19A 0.9600
C19 H19B 0.9600
C19 H19C 0.9600
C20 H20A 0.9600
C20 H20B 0.9600
C20 H20C 0.9600
C2 C1 1.435(7)
C2 C3 1.437(6)
C2 C7 1.501(7)
C2 Ru1 2.187(4)
C1 C5 1.412(8)
C1 C6 1.525(7)
C1 Ru1 2.182(4)
C5 C4 1.451(7)
C5 C10 1.504(7)
C5 Ru1 2.188(4)
C4 C3 1.433(7)
C4 C9 1.498(7)
C4 Ru1 2.195(4)
C3 C8 1.489(7)
C3 Ru1 2.205(4)
C7 H7A 0.9600
C7 H7B 0.9600
C7 H7C 0.9600
C6 H6A 0.9600
C6 H6B 0.9600
C6 H6C 0.9600
C10 H10A 0.9600
C10 H10B 0.9600
C10 H10C 0.9600
C9 H9A 0.9600
C9 H9B 0.9600
C9 H9C 0.9600
C8 H8A 0.9600
C8 H8B 0.9600
C8 H8C 0.9600
C21 O1 1.174(5)
C21 Fe2 1.981(4)
C21 Ru2 2.017(4)
C22 O2 1.176(5)
C22 Ru2 1.953(4)
C22 Fe1 2.114(4)
C23 O4 1.147(5)
C23 Fe1 1.784(4)
C24 O3 1.142(5)
C24 Fe1 1.789(4)
C25 O5 1.146(5)
C25 Fe2 1.794(4)
C26 O6 1.145(5)
C26 Fe2 1.779(4)
C27 C28 1.450(5)
C27 C30 1.516(5)
C27 Fe1 2.137(3)
C27 Ru1 2.192(4)
C28 C29 1.510(5)
C28 Fe1 2.120(4)
C28 Ru1 2.216(4)
C29 H29A 0.9600
C29 H29B 0.9600
C29 H29C 0.9600
C30 H30A 0.9600
C30 H30B 0.9600
C30 H30C 0.9600
Fe2 Fe1 2.5837(7)
Fe2 Ru2 2.6575(6)
Fe2 Ru1 2.8087(6)
Fe1 Ru2 2.7018(6)

loop_
_geom_torsion_atom_site_label_1
_geom_torsion_atom_site_label_2
_geom_torsion_atom_site_label_3
_geom_torsion_atom_site_label_4
_geom_torsion
C15 C11 C12 C13 4.3(4)
C16 C11 C12 C13 178.4(4)
Ru2 C11 C12 C13 -60.8(3)
C15 C11 C12 C17 -168.5(4)
C16 C11 C12 C17 5.6(6)
Ru2 C11 C12 C17 126.3(4)
C15 C11 C12 Ru2 65.2(3)
C16 C11 C12 Ru2 -120.7(4)
C11 C12 C13 C14 -3.8(4)
C17 C12 C13 C14 169.0(4)
Ru2 C12 C13 C14 -64.1(3)
C11 C12 C13 C18 -176.0(4)
C17 C12 C13 C18 -3.2(7)
Ru2 C12 C13 C18 123.7(4)
C11 C12 C13 Ru2 60.3(3)
C17 C12 C13 Ru2 -126.9(4)
C12 C13 C14 C15 1.8(4)
C18 C13 C14 C15 174.1(4)
Ru2 C13 C14 C15 -62.5(3)
C12 C13 C14 C19 -173.5(4)
C18 C13 C14 C19 -1.1(6)
Ru2 C13 C14 C19 122.2(4)
C12 C13 C14 Ru2 64.3(3)
C18 C13 C14 Ru2 -123.4(4)
C13 C14 C15 C11 0.8(4)
C19 C14 C15 C11 176.2(4)
Ru2 C14 C15 C11 -60.6(3)
C13 C14 C15 C20 -175.9(4)
C19 C14 C15 C20 -0.5(6)
Ru2 C14 C15 C20 122.7(4)
C13 C14 C15 Ru2 61.4(3)
C19 C14 C15 Ru2 -123.2(4)
C12 C11 C15 C14 -3.2(4)
C16 C11 C15 C14 -177.4(4)
Ru2 C11 C15 C14 62.1(3)
C12 C11 C15 C20 173.5(4)
C16 C11 C15 C20 -0.8(6)
Ru2 C11 C15 C20 -121.3(4)
C12 C11 C15 Ru2 -65.3(3)
C16 C11 C15 Ru2 120.5(4)
C3 C2 C1 C5 -0.3(5)
C7 C2 C1 C5 175.9(4)
Ru1 C2 C1 C5 -62.1(3)
C3 C2 C1 C6 -179.6(4)
C7 C2 C1 C6 -3.3(7)
Ru1 C2 C1 C6 118.6(4)
C3 C2 C1 Ru1 61.9(3)
C7 C2 C1 Ru1 -121.9(4)
C2 C1 C5 C4 0.5(5)
C6 C1 C5 C4 179.7(4)
Ru1 C1 C5 C4 -61.4(3)
C2 C1 C5 C10 -172.9(4)
C6 C1 C5 C10 6.3(7)
Ru1 C1 C5 C10 125.2(5)
C2 C1 C5 Ru1 61.9(3)
C6 C1 C5 Ru1 -118.8(5)
C1 C5 C4 C3 -0.5(5)
C10 C5 C4 C3 172.8(4)
Ru1 C5 C4 C3 -61.9(3)
C1 C5 C4 C9 -175.8(4)
C10 C5 C4 C9 -2.5(7)
Ru1 C5 C4 C9 122.8(4)
C1 C5 C4 Ru1 61.4(3)
C10 C5 C4 Ru1 -125.3(5)
C5 C4 C3 C2 0.4(5)
C9 C4 C3 C2 175.4(4)
Ru1 C4 C3 C2 -61.0(3)
C5 C4 C3 C8 -171.5(4)
C9 C4 C3 C8 3.6(7)
Ru1 C4 C3 C8 127.2(4)
C5 C4 C3 Ru1 61.3(3)
C9 C4 C3 Ru1 -123.6(5)
C1 C2 C3 C4 -0.1(5)
C7 C2 C3 C4 -176.3(4)
Ru1 C2 C3 C4 61.2(3)
C1 C2 C3 C8 171.6(4)
C7 C2 C3 C8 -4.7(7)
Ru1 C2 C3 C8 -127.2(4)
C1 C2 C3 Ru1 -61.3(3)
C7 C2 C3 Ru1 122.5(4)
Fe2 B2 C27 C28 1.7(4)
Ru2 B2 C27 C28 113.2(4)
Fe1 B2 C27 C28 57.2(2)
Ru1 B2 C27 C28 -61.5(2)
Fe2 B2 C27 C30 -174.7(3)
Ru2 B2 C27 C30 -63.2(5)
Fe1 B2 C27 C30 -119.2(4)
Ru1 B2 C27 C30 122.1(4)
Fe2 B2 C27 Fe1 -55.5(3)
Ru2 B2 C27 Fe1 56.0(3)
Ru1 B2 C27 Fe1 -118.69(13)
Fe2 B2 C27 Ru1 63.2(3)
Ru2 B2 C27 Ru1 174.7(3)
Fe1 B2 C27 Ru1 118.69(13)
C30 C27 C28 C29 -2.1(6)
B2 C27 C28 C29 -178.8(3)
Fe1 C27 C28 C29 -122.7(4)
Ru1 C27 C28 C29 120.8(3)
C30 C27 C28 B1 177.0(3)
B2 C27 C28 B1 0.4(4)
Fe1 C27 C28 B1 56.5(3)
Ru1 C27 C28 B1 -60.0(3)
C30 C27 C28 Fe1 120.5(4)
B2 C27 C28 Fe1 -56.1(2)
Ru1 C27 C28 Fe1 -116.47(12)
C30 C27 C28 Ru1 -123.0(4)
B2 C27 C28 Ru1 60.4(2)
Fe1 C27 C28 Ru1 116.47(12)
Fe1 B1 C28 C27 -56.7(3)
Fe2 B1 C28 C27 -2.0(4)
Ru1 B1 C28 C27 58.0(3)
Fe1 B1 C28 C29 122.5(4)
Fe2 B1 C28 C29 177.1(3)
Ru1 B1 C28 C29 -122.8(4)
Fe2 B1 C28 Fe1 54.6(2)
Ru1 B1 C28 Fe1 114.68(13)
Fe1 B1 C28 Ru1 -114.68(13)
Fe2 B1 C28 Ru1 -60.0(2)
O6 C26 Fe2 C25 48(14)
O6 C26 Fe2 C21 -36(14)
O6 C26 Fe2 B2 -134(14)
O6 C26 Fe2 B1 139(14)
O6 C26 Fe2 Fe1 -126(14)
O6 C26 Fe2 Ru2 -82(14)
O6 C26 Fe2 Ru1 177(100)
O5 C25 Fe2 C26 -101(5)
O5 C25 Fe2 C21 -13(5)
O5 C25 Fe2 B2 83(5)
O5 C25 Fe2 B1 129(5)
O5 C25 Fe2 Fe1 77(5)
O5 C25 Fe2 Ru2 14(5)
O5 C25 Fe2 Ru1 163(5)
O1 C21 Fe2 C26 63.7(5)
Ru2 C21 Fe2 C26 -110.41(15)
O1 C21 Fe2 C25 -35.2(5)
Ru2 C21 Fe2 C25 150.77(17)
O1 C21 Fe2 B2 171.7(5)
Ru2 C21 Fe2 B2 -2.39(16)
O1 C21 Fe2 B1 -110.2(5)
Ru2 C21 Fe2 B1 75.8(2)
O1 C21 Fe2 Fe1 -135.7(5)
Ru2 C21 Fe2 Fe1 50.19(10)
O1 C21 Fe2 Ru2 174.1(5)
O1 C21 Fe2 Ru1 151.1(4)
Ru2 C21 Fe2 Ru1 -22.9(3)
C27 B2 Fe2 C26 -131.1(3)
Ru2 B2 Fe2 C26 94.09(18)
Fe1 B2 Fe2 C26 176.64(16)
Ru1 B2 Fe2 C26 -74.34(19)
C27 B2 Fe2 C25 44.9(6)
Ru2 B2 Fe2 C25 -89.9(4)
Fe1 B2 Fe2 C25 -7.4(4)
Ru1 B2 Fe2 C25 101.7(4)
C27 B2 Fe2 C21 137.1(3)
Ru2 B2 Fe2 C21 2.36(16)
Fe1 B2 Fe2 C21 84.90(14)
Ru1 B2 Fe2 C21 -166.07(14)
C27 B2 Fe2 B1 -2.2(3)
Ru2 B2 Fe2 B1 -137.01(17)
Fe1 B2 Fe2 B1 -54.46(14)
Ru1 B2 Fe2 B1 54.57(14)
C27 B2 Fe2 Fe1 52.2(3)
Ru2 B2 Fe2 Fe1 -82.55(12)
Ru1 B2 Fe2 Fe1 109.02(15)
C27 B2 Fe2 Ru2 134.8(4)
Fe1 B2 Fe2 Ru2 82.55(12)
Ru1 B2 Fe2 Ru2 -168.43(19)
C27 B2 Fe2 Ru1 -56.8(3)
Ru2 B2 Fe2 Ru1 168.43(19)
Fe1 B2 Fe2 Ru1 -109.02(15)
C28 B1 Fe2 C26 103.8(3)
Fe1 B1 Fe2 C26 155.62(16)
Ru1 B1 Fe2 C26 49.3(2)
C28 B1 Fe2 C25 -158.6(3)
Fe1 B1 Fe2 C25 -106.75(15)
Ru1 B1 Fe2 C25 146.97(16)
C28 B1 Fe2 C21 -84.4(3)
Fe1 B1 Fe2 C21 -32.6(3)
Ru1 B1 Fe2 C21 -138.9(2)
C28 B1 Fe2 B2 2.2(3)
Fe1 B1 Fe2 B2 53.99(14)
Ru1 B1 Fe2 B2 -52.28(14)
C28 B1 Fe2 Fe1 -51.8(2)
Ru1 B1 Fe2 Fe1 -106.28(13)
C28 B1 Fe2 Ru2 -32.1(3)
Fe1 B1 Fe2 Ru2 19.69(12)
Ru1 B1 Fe2 Ru2 -86.59(10)
C28 B1 Fe2 Ru1 54.5(2)
Fe1 B1 Fe2 Ru1 106.28(13)
O4 C23 Fe1 C24 -8(9)
O4 C23 Fe1 B2 177(100)
O4 C23 Fe1 C22 -93(9)
O4 C23 Fe1 C28 90(9)
O4 C23 Fe1 C27 98(9)
O4 C23 Fe1 B1 121(9)
O4 C23 Fe1 Fe2 176(100)
O4 C23 Fe1 Ru2 -128(9)
O3 C24 Fe1 C23 10(5)
O3 C24 Fe1 B2 -174(5)
O3 C24 Fe1 C22 94(5)
O3 C24 Fe1 C28 -103(5)
O3 C24 Fe1 C27 -143(5)
O3 C24 Fe1 B1 -73(5)
O3 C24 Fe1 Fe2 138(4)
O3 C24 Fe1 Ru2 130(5)
C27 B2 Fe1 C23 -138.6(3)
Fe2 B2 Fe1 C23 -2.2(3)
Ru2 B2 Fe1 C23 80.7(3)
Ru1 B2 Fe1 C23 -80.3(3)
C27 B2 Fe1 C24 47.6(3)
Fe2 B2 Fe1 C24 -176.03(17)
Ru2 B2 Fe1 C24 -93.2(2)
Ru1 B2 Fe1 C24 105.9(2)
C27 B2 Fe1 C22 135.1(2)
Fe2 B2 Fe1 C22 -88.46(14)
Ru2 B2 Fe1 C22 -5.60(15)
Ru1 B2 Fe1 C22 -166.54(18)
C27 B2 Fe1 C28 -35.2(2)
Fe2 B2 Fe1 C28 101.21(15)
Ru2 B2 Fe1 C28 -175.93(17)
Ru1 B2 Fe1 C28 23.14(16)
Fe2 B2 Fe1 C27 136.4(3)
Ru2 B2 Fe1 C27 -140.7(3)
Ru1 B2 Fe1 C27 58.3(2)
C27 B2 Fe1 B1 -80.2(2)
Fe2 B2 Fe1 B1 56.17(14)
Ru2 B2 Fe1 B1 139.03(17)
Ru1 B2 Fe1 B1 -21.91(17)
C27 B2 Fe1 Fe2 -136.4(3)
Ru2 B2 Fe1 Fe2 82.86(13)
Ru1 B2 Fe1 Fe2 -78.08(15)
C27 B2 Fe1 Ru2 140.7(3)
Fe2 B2 Fe1 Ru2 -82.86(13)
Ru1 B2 Fe1 Ru2 -160.9(2)
O2 C22 Fe1 C23 49.7(4)
Ru2 C22 Fe1 C23 -133.38(17)
O2 C22 Fe1 C24 -44.1(4)
Ru2 C22 Fe1 C24 132.88(16)
O2 C22 Fe1 B2 -171.1(4)
Ru2 C22 Fe1 B2 5.86(16)
O2 C22 Fe1 C28 -139.5(5)
Ru2 C22 Fe1 C28 37.4(5)
O2 C22 Fe1 C27 -136.1(4)
Ru2 C22 Fe1 C27 40.9(2)
O2 C22 Fe1 B1 118.5(4)
Ru2 C22 Fe1 B1 -64.5(3)
O2 C22 Fe1 Fe2 138.8(4)
Ru2 C22 Fe1 Fe2 -44.28(11)
O2 C22 Fe1 Ru2 -177.0(5)
C27 C28 Fe1 C23 174.6(2)
C29 C28 Fe1 C23 -69.1(4)
B1 C28 Fe1 C23 48.2(2)
Ru1 C28 Fe1 C23 113.40(18)
C27 C28 Fe1 C24 -89.3(2)
C29 C28 Fe1 C24 27.0(4)
B1 C28 Fe1 C24 144.3(2)
Ru1 C28 Fe1 C24 -150.49(17)
C27 C28 Fe1 B2 38.1(2)
C29 C28 Fe1 B2 154.4(4)
B1 C28 Fe1 B2 -88.3(2)
Ru1 C28 Fe1 B2 -23.09(15)
C27 C28 Fe1 C22 4.5(6)
C29 C28 Fe1 C22 120.9(5)
B1 C28 Fe1 C22 -121.9(5)
Ru1 C28 Fe1 C22 -56.7(5)
C29 C28 Fe1 C27 116.3(4)
B1 C28 Fe1 C27 -126.4(3)
Ru1 C28 Fe1 C27 -61.19(19)
C27 C28 Fe1 B1 126.4(3)
C29 C28 Fe1 B1 -117.2(4)
Ru1 C28 Fe1 B1 65.2(2)
C27 C28 Fe1 Fe2 87.10(19)
C29 C28 Fe1 Fe2 -156.6(3)
B1 C28 Fe1 Fe2 -39.33(19)
Ru1 C28 Fe1 Fe2 25.91(12)
C27 C28 Fe1 Ru2 34.6(2)
C29 C28 Fe1 Ru2 150.9(3)
B1 C28 Fe1 Ru2 -91.8(2)
Ru1 C28 Fe1 Ru2 -26.60(18)
C28 C27 Fe1 C23 -10.8(4)
C30 C27 Fe1 C23 -127.6(4)
B2 C27 Fe1 C23 110.9(4)
Ru1 C27 Fe1 C23 51.6(4)
C28 C27 Fe1 C24 94.3(2)
C30 C27 Fe1 C24 -22.4(4)
B2 C27 Fe1 C24 -143.9(2)
Ru1 C27 Fe1 C24 156.81(18)
C28 C27 Fe1 B2 -121.8(3)
C30 C27 Fe1 B2 121.5(4)
Ru1 C27 Fe1 B2 -59.3(2)
C28 C27 Fe1 C22 -178.4(2)
C30 C27 Fe1 C22 64.9(4)
B2 C27 Fe1 C22 -56.6(3)
Ru1 C27 Fe1 C22 -115.90(18)
C30 C27 Fe1 C28 -116.7(4)
B2 C27 Fe1 C28 121.8(3)
Ru1 C27 Fe1 C28 62.5(2)
C28 C27 Fe1 B1 -35.2(2)
C30 C27 Fe1 B1 -152.0(4)
B2 C27 Fe1 B1 86.5(2)
Ru1 C27 Fe1 B1 27.24(16)
C28 C27 Fe1 Fe2 -89.7(2)
C30 C27 Fe1 Fe2 153.6(3)
B2 C27 Fe1 Fe2 32.08(19)
Ru1 C27 Fe1 Fe2 -27.21(13)
C28 C27 Fe1 Ru2 -150.2(2)
C30 C27 Fe1 Ru2 93.0(3)
B2 C27 Fe1 Ru2 -28.47(19)
Ru1 C27 Fe1 Ru2 -87.77(13)
C28 B1 Fe1 C23 -136.2(2)
Fe2 B1 Fe1 C23 94.58(15)
Ru1 B1 Fe1 C23 166.23(19)
C28 B1 Fe1 C24 -48.2(3)
Fe2 B1 Fe1 C24 -177.45(15)
Ru1 B1 Fe1 C24 -105.8(2)
C28 B1 Fe1 B2 77.8(2)
Fe2 B1 Fe1 B2 -51.40(13)
Ru1 B1 Fe1 B2 20.25(15)
C28 B1 Fe1 C22 154.3(2)
Fe2 B1 Fe1 C22 25.1(3)
Ru1 B1 Fe1 C22 96.8(2)
Fe2 B1 Fe1 C28 -129.2(2)
Ru1 B1 Fe1 C28 -57.55(18)
C28 B1 Fe1 C27 32.70(19)
Fe2 B1 Fe1 C27 -96.50(14)
Ru1 B1 Fe1 C27 -24.85(14)
C28 B1 Fe1 Fe2 129.2(2)
Ru1 B1 Fe1 Fe2 71.65(13)
C28 B1 Fe1 Ru2 109.89(18)
Fe2 B1 Fe1 Ru2 -19.31(12)
Ru1 B1 Fe1 Ru2 52.34(16)
C26 Fe2 Fe1 C23 168.9(5)
C25 Fe2 Fe1 C23 -4.77(18)
C21 Fe2 Fe1 C23 78.61(17)
B2 Fe2 Fe1 C23 178.58(19)
B1 Fe2 Fe1 C23 -81.06(19)
Ru2 Fe2 Fe1 C23 119.58(13)
Ru1 Fe2 Fe1 C23 -132.78(13)
C26 Fe2 Fe1 C24 40.9(18)
C25 Fe2 Fe1 C24 -132.8(17)
C21 Fe2 Fe1 C24 -49.4(17)
B2 Fe2 Fe1 C24 50.6(17)
B1 Fe2 Fe1 C24 150.9(17)
Ru2 Fe2 Fe1 C24 -8.4(17)
Ru1 Fe2 Fe1 C24 99.2(17)
C26 Fe2 Fe1 B2 -9.7(5)
C25 Fe2 Fe1 B2 176.6(2)
C21 Fe2 Fe1 B2 -99.97(18)
B1 Fe2 Fe1 B2 100.4(2)
Ru2 Fe2 Fe1 B2 -59.00(14)
Ru1 Fe2 Fe1 B2 48.64(14)
C26 Fe2 Fe1 C22 84.6(4)
C25 Fe2 Fe1 C22 -89.12(17)
C21 Fe2 Fe1 C22 -5.74(15)
B2 Fe2 Fe1 C22 94.23(18)
B1 Fe2 Fe1 C22 -165.41(17)
Ru2 Fe2 Fe1 C22 35.23(10)
Ru1 Fe2 Fe1 C22 142.87(10)
C26 Fe2 Fe1 C28 -77.9(4)
C25 Fe2 Fe1 C28 108.38(16)
C21 Fe2 Fe1 C28 -168.23(15)
B2 Fe2 Fe1 C28 -68.27(17)
B1 Fe2 Fe1 C28 32.10(16)
Ru2 Fe2 Fe1 C28 -127.26(10)
Ru1 Fe2 Fe1 C28 -19.62(10)
C26 Fe2 Fe1 C27 -38.0(4)
C25 Fe2 Fe1 C27 148.33(17)
C21 Fe2 Fe1 C27 -128.29(15)
B2 Fe2 Fe1 C27 -28.32(18)
B1 Fe2 Fe1 C27 72.04(17)
Ru2 Fe2 Fe1 C27 -87.32(10)
Ru1 Fe2 Fe1 C27 20.32(10)
C26 Fe2 Fe1 B1 -110.0(5)
C25 Fe2 Fe1 B1 76.28(19)
C21 Fe2 Fe1 B1 159.67(17)
B2 Fe2 Fe1 B1 -100.4(2)
Ru2 Fe2 Fe1 B1 -159.36(13)
Ru1 Fe2 Fe1 B1 -51.72(13)
C26 Fe2 Fe1 Ru2 49.3(4)
C25 Fe2 Fe1 Ru2 -124.35(13)
C21 Fe2 Fe1 Ru2 -40.97(11)
B2 Fe2 Fe1 Ru2 59.00(14)
B1 Fe2 Fe1 Ru2 159.36(13)
Ru1 Fe2 Fe1 Ru2 107.641(16)
O2 C22 Ru2 C21 -94.2(6)
Fe1 C22 Ru2 C21 89.99(15)
O2 C22 Ru2 B2 169.7(6)
Fe1 C22 Ru2 B2 -6.13(16)
O2 C22 Ru2 C11 10.6(8)
Fe1 C22 Ru2 C11 -165.2(2)
O2 C22 Ru2 C13 57.4(6)
Fe1 C22 Ru2 C13 -118.45(13)
O2 C22 Ru2 C14 21.4(6)
Fe1 C22 Ru2 C14 -154.41(14)
O2 C22 Ru2 C12 68.3(7)
Fe1 C22 Ru2 C12 -107.53(19)
O2 C22 Ru2 C15 -5.4(7)
Fe1 C22 Ru2 C15 178.75(12)
O2 C22 Ru2 Fe2 -141.4(6)
Fe1 C22 Ru2 Fe2 42.81(10)
O2 C22 Ru2 Fe1 175.8(7)
O1 C21 Ru2 C22 87.7(5)
Fe2 C21 Ru2 C22 -98.40(15)
O1 C21 Ru2 B2 -171.5(5)
Fe2 C21 Ru2 B2 2.35(16)
O1 C21 Ru2 C11 -63.2(5)
Fe2 C21 Ru2 C11 110.65(14)
O1 C21 Ru2 C13 -12.9(7)
Fe2 C21 Ru2 C13 161.0(2)
O1 C21 Ru2 C14 0.5(5)
Fe2 C21 Ru2 C14 174.39(12)
O1 C21 Ru2 C12 -73.9(6)
Fe2 C21 Ru2 C12 100.0(2)
O1 C21 Ru2 C15 -26.9(5)
Fe2 C21 Ru2 C15 146.97(14)
O1 C21 Ru2 Fe2 -173.9(6)
O1 C21 Ru2 Fe1 138.8(5)
Fe2 C21 Ru2 Fe1 -47.34(10)
C27 B2 Ru2 C22 -45.6(4)
Fe2 B2 Ru2 C22 84.33(16)
Fe1 B2 Ru2 C22 6.16(17)
Ru1 B2 Ru2 C22 119.9(6)
C27 B2 Ru2 C21 -132.2(3)
Fe2 B2 Ru2 C21 -2.30(15)
Fe1 B2 Ru2 C21 -80.47(15)
Ru1 B2 Ru2 C21 33.3(6)
C27 B2 Ru2 C11 123.9(3)
Fe2 B2 Ru2 C11 -106.23(14)
Fe1 B2 Ru2 C11 175.61(13)
Ru1 B2 Ru2 C11 -70.7(6)
C27 B2 Ru2 C13 58.5(4)
Fe2 B2 Ru2 C13 -171.64(12)
Fe1 B2 Ru2 C13 110.20(14)
Ru1 B2 Ru2 C13 -136.1(6)
C27 B2 Ru2 C14 61.0(5)
Fe2 B2 Ru2 C14 -169.1(2)
Fe1 B2 Ru2 C14 112.7(2)
Ru1 B2 Ru2 C14 -133.5(5)
C27 B2 Ru2 C12 90.2(3)
Fe2 B2 Ru2 C12 -139.92(14)
Fe1 B2 Ru2 C12 141.92(14)
Ru1 B2 Ru2 C12 -104.3(6)
C27 B2 Ru2 C15 126.9(3)
Fe2 B2 Ru2 C15 -103.2(2)
Fe1 B2 Ru2 C15 178.64(18)
Ru1 B2 Ru2 C15 -67.6(7)
C27 B2 Ru2 Fe2 -129.9(4)
Fe1 B2 Ru2 Fe2 -78.16(12)
Ru1 B2 Ru2 Fe2 35.6(5)
C27 B2 Ru2 Fe1 -51.7(3)
Fe2 B2 Ru2 Fe1 78.16(12)
Ru1 B2 Ru2 Fe1 113.7(6)
C12 C11 Ru2 C22 91.4(4)
C15 C11 Ru2 C22 -24.3(4)
C16 C11 Ru2 C22 -145.6(4)
C12 C11 Ru2 C21 -167.9(2)
C15 C11 Ru2 C21 76.3(2)
C16 C11 Ru2 C21 -44.9(4)
C12 C11 Ru2 B2 -67.2(3)
C15 C11 Ru2 B2 177.1(2)
C16 C11 Ru2 B2 55.8(4)
C12 C11 Ru2 C13 36.8(2)
C15 C11 Ru2 C13 -79.0(2)
C16 C11 Ru2 C13 159.8(4)
C12 C11 Ru2 C14 79.1(3)
C15 C11 Ru2 C14 -36.6(2)
C16 C11 Ru2 C14 -157.9(4)
C15 C11 Ru2 C12 -115.7(3)
C16 C11 Ru2 C12 123.0(5)
C12 C11 Ru2 C15 115.7(3)
C16 C11 Ru2 C15 -121.2(4)
C12 C11 Ru2 Fe2 -119.2(2)
C15 C11 Ru2 Fe2 125.1(2)
C16 C11 Ru2 Fe2 3.8(4)
C12 C11 Ru2 Fe1 -58.6(4)
C15 C11 Ru2 Fe1 -174.4(2)
C16 C11 Ru2 Fe1 64.4(5)
C12 C13 Ru2 C22 167.0(2)
C14 C13 Ru2 C22 -76.8(2)
C18 C13 Ru2 C22 43.9(4)
C12 C13 Ru2 C21 -95.9(4)
C14 C13 Ru2 C21 20.3(4)
C18 C13 Ru2 C21 141.0(4)
C12 C13 Ru2 B2 61.5(3)
C14 C13 Ru2 B2 177.7(2)
C18 C13 Ru2 B2 -61.6(4)
C12 C13 Ru2 C11 -37.0(2)
C14 C13 Ru2 C11 79.2(2)
C18 C13 Ru2 C11 -160.1(4)
C12 C13 Ru2 C14 -116.2(3)
C18 C13 Ru2 C14 120.7(5)
C14 C13 Ru2 C12 116.2(3)
C18 C13 Ru2 C12 -123.1(5)
C12 C13 Ru2 C15 -79.9(2)
C14 C13 Ru2 C15 36.3(2)
C18 C13 Ru2 C15 157.0(4)
C12 C13 Ru2 Fe2 44.7(4)
C14 C13 Ru2 Fe2 160.9(2)
C18 C13 Ru2 Fe2 -78.4(5)
C12 C13 Ru2 Fe1 116.5(2)
C14 C13 Ru2 Fe1 -127.3(2)
C18 C13 Ru2 Fe1 -6.6(4)
C15 C14 Ru2 C22 -135.9(2)
C13 C14 Ru2 C22 106.0(2)
C19 C14 Ru2 C22 -15.4(4)
C15 C14 Ru2 C21 -51.3(3)
C13 C14 Ru2 C21 -169.4(2)
C19 C14 Ru2 C21 69.2(4)
C15 C14 Ru2 B2 114.2(3)
C13 C14 Ru2 B2 -3.9(4)
C19 C14 Ru2 B2 -125.3(4)
C15 C14 Ru2 C11 38.1(2)
C13 C14 Ru2 C11 -80.1(2)
C19 C14 Ru2 C11 158.6(4)
C15 C14 Ru2 C13 118.1(3)
C19 C14 Ru2 C13 -121.4(4)
C15 C14 Ru2 C12 80.4(2)
C13 C14 Ru2 C12 -37.7(2)
C19 C14 Ru2 C12 -159.1(4)
C13 C14 Ru2 C15 -118.1(3)
C19 C14 Ru2 C15 120.5(4)
C15 C14 Ru2 Fe2 -37.3(5)
C13 C14 Ru2 Fe2 -155.4(3)
C19 C14 Ru2 Fe2 83.2(5)
C15 C14 Ru2 Fe1 -163.72(17)
C13 C14 Ru2 Fe1 78.1(2)
C19 C14 Ru2 Fe1 -43.2(4)
C13 C12 Ru2 C22 -18.2(3)
C11 C12 Ru2 C22 -136.2(3)
C17 C12 Ru2 C22 103.9(4)
C13 C12 Ru2 C21 135.6(3)
C11 C12 Ru2 C21 17.6(4)
C17 C12 Ru2 C21 -102.3(4)
C13 C12 Ru2 B2 -124.2(2)
C11 C12 Ru2 B2 117.8(3)
C17 C12 Ru2 B2 -2.1(4)
C13 C12 Ru2 C11 118.0(3)
C17 C12 Ru2 C11 -119.9(5)
C11 C12 Ru2 C13 -118.0(3)
C17 C12 Ru2 C13 122.1(5)
C13 C12 Ru2 C14 38.1(2)
C11 C12 Ru2 C14 -79.9(2)
C17 C12 Ru2 C14 160.2(4)
C13 C12 Ru2 C15 79.4(2)
C11 C12 Ru2 C15 -38.6(2)
C17 C12 Ru2 C15 -158.5(4)
C13 C12 Ru2 Fe2 -160.88(18)
C11 C12 Ru2 Fe2 81.1(2)
C17 C12 Ru2 Fe2 -38.8(4)
C13 C12 Ru2 Fe1 -87.2(2)
C11 C12 Ru2 Fe1 154.74(19)
C17 C12 Ru2 Fe1 34.8(4)
C14 C15 Ru2 C22 49.9(3)
C11 C15 Ru2 C22 167.1(2)
C20 C15 Ru2 C22 -71.9(4)
C14 C15 Ru2 C21 135.2(2)
C11 C15 Ru2 C21 -107.6(2)
C20 C15 Ru2 C21 13.4(4)
C14 C15 Ru2 B2 -121.9(3)
C11 C15 Ru2 B2 -4.8(4)
C20 C15 Ru2 B2 116.2(4)
C14 C15 Ru2 C11 -117.2(3)
C20 C15 Ru2 C11 121.0(5)
C14 C15 Ru2 C13 -37.2(2)
C11 C15 Ru2 C13 80.0(2)
C20 C15 Ru2 C13 -159.0(4)
C11 C15 Ru2 C14 117.2(3)
C20 C15 Ru2 C14 -121.8(4)
C14 C15 Ru2 C12 -79.2(2)
C11 C15 Ru2 C12 38.0(2)
C20 C15 Ru2 C12 159.0(4)
C14 C15 Ru2 Fe2 166.52(18)
C11 C15 Ru2 Fe2 -76.3(2)
C20 C15 Ru2 Fe2 44.7(4)
C14 C15 Ru2 Fe1 53.8(5)
C11 C15 Ru2 Fe1 171.0(3)
C20 C15 Ru2 Fe1 -68.0(6)
C26 Fe2 Ru2 C22 156.40(17)
C25 Fe2 Ru2 C22 44.51(19)
C21 Fe2 Ru2 C22 80.92(18)
B2 Fe2 Ru2 C22 -102.17(19)
B1 Fe2 Ru2 C22 -56.49(16)
Fe1 Fe2 Ru2 C22 -38.68(12)
Ru1 Fe2 Ru2 C22 -111.35(12)
C26 Fe2 Ru2 C21 75.48(19)
C25 Fe2 Ru2 C21 -36.4(2)
B2 Fe2 Ru2 C21 176.9(2)
B1 Fe2 Ru2 C21 -137.41(19)
Fe1 Fe2 Ru2 C21 -119.60(15)
Ru1 Fe2 Ru2 C21 167.73(15)
C26 Fe2 Ru2 B2 -101.43(19)
C25 Fe2 Ru2 B2 146.7(2)
C21 Fe2 Ru2 B2 -176.9(2)
B1 Fe2 Ru2 B2 45.68(19)
Fe1 Fe2 Ru2 B2 63.49(15)
Ru1 Fe2 Ru2 B2 -9.18(15)
C26 Fe2 Ru2 C11 -9.06(17)
C25 Fe2 Ru2 C11 -120.95(19)
C21 Fe2 Ru2 C11 -84.54(18)
B2 Fe2 Ru2 C11 92.37(19)
B1 Fe2 Ru2 C11 138.05(16)
Fe1 Fe2 Ru2 C11 155.86(11)
Ru1 Fe2 Ru2 C11 83.19(11)
C26 Fe2 Ru2 C13 -80.3(3)
C25 Fe2 Ru2 C13 167.8(3)
C21 Fe2 Ru2 C13 -155.8(3)
B2 Fe2 Ru2 C13 21.1(3)
B1 Fe2 Ru2 C13 66.8(3)
Fe1 Fe2 Ru2 C13 84.6(3)
Ru1 Fe2 Ru2 C13 12.0(3)
C26 Fe2 Ru2 C14 58.3(4)
C25 Fe2 Ru2 C14 -53.6(4)
C21 Fe2 Ru2 C14 -17.2(4)
B2 Fe2 Ru2 C14 159.7(4)
B1 Fe2 Ru2 C14 -154.6(4)
Fe1 Fe2 Ru2 C14 -136.8(3)
Ru1 Fe2 Ru2 C14 150.6(3)
C26 Fe2 Ru2 C12 -49.21(18)
C25 Fe2 Ru2 C12 -161.1(2)
C21 Fe2 Ru2 C12 -124.69(19)
B2 Fe2 Ru2 C12 52.22(19)
B1 Fe2 Ru2 C12 97.90(17)
Fe1 Fe2 Ru2 C12 115.71(12)
Ru1 Fe2 Ru2 C12 43.04(12)
C26 Fe2 Ru2 C15 30.91(18)
C25 Fe2 Ru2 C15 -81.0(2)
C21 Fe2 Ru2 C15 -44.57(19)
B2 Fe2 Ru2 C15 132.34(19)
B1 Fe2 Ru2 C15 178.02(17)
Fe1 Fe2 Ru2 C15 -164.17(13)
Ru1 Fe2 Ru2 C15 123.16(12)
C26 Fe2 Ru2 Fe1 -164.92(13)
C25 Fe2 Ru2 Fe1 83.19(15)
C21 Fe2 Ru2 Fe1 119.60(15)
B2 Fe2 Ru2 Fe1 -63.49(15)
B1 Fe2 Ru2 Fe1 -17.81(12)
Ru1 Fe2 Ru2 Fe1 -72.668(18)
C23 Fe1 Ru2 C22 52.9(2)
C24 Fe1 Ru2 C22 -54.1(2)
B2 Fe1 Ru2 C22 -172.2(2)
C28 Fe1 Ru2 C22 -167.79(19)
C27 Fe1 Ru2 C22 -146.39(18)
B1 Fe1 Ru2 C22 144.64(19)
Fe2 Fe1 Ru2 C22 126.55(15)
C23 Fe1 Ru2 C21 -33.47(18)
C24 Fe1 Ru2 C21 -140.53(17)
B2 Fe1 Ru2 C21 101.38(19)
C22 Fe1 Ru2 C21 -86.41(19)
C28 Fe1 Ru2 C21 105.80(17)
C27 Fe1 Ru2 C21 127.20(15)
B1 Fe1 Ru2 C21 58.23(16)
Fe2 Fe1 Ru2 C21 40.14(12)
C23 Fe1 Ru2 B2 -134.9(2)
C24 Fe1 Ru2 B2 118.09(19)
C22 Fe1 Ru2 B2 172.2(2)
C28 Fe1 Ru2 B2 4.42(19)
C27 Fe1 Ru2 B2 25.82(18)
B1 Fe1 Ru2 B2 -43.15(19)
Fe2 Fe1 Ru2 B2 -61.24(15)
C23 Fe1 Ru2 C11 -145.5(3)
C24 Fe1 Ru2 C11 107.4(3)
B2 Fe1 Ru2 C11 -10.7(3)
C22 Fe1 Ru2 C11 161.5(3)
C28 Fe1 Ru2 C11 -6.3(3)
C27 Fe1 Ru2 C11 15.1(3)
B1 Fe1 Ru2 C11 -53.8(3)
Fe2 Fe1 Ru2 C11 -71.9(3)
C23 Fe1 Ru2 C13 131.66(18)
C24 Fe1 Ru2 C13 24.60(17)
B2 Fe1 Ru2 C13 -93.49(19)
C22 Fe1 Ru2 C13 78.72(19)
C28 Fe1 Ru2 C13 -89.07(16)
C27 Fe1 Ru2 C13 -67.67(15)
B1 Fe1 Ru2 C13 -136.64(17)
Fe2 Fe1 Ru2 C13 -154.73(12)
C23 Fe1 Ru2 C14 89.9(2)
C24 Fe1 Ru2 C14 -17.21(19)
B2 Fe1 Ru2 C14 -135.3(2)
C22 Fe1 Ru2 C14 36.9(2)
C28 Fe1 Ru2 C14 -130.88(18)
C27 Fe1 Ru2 C14 -109.48(17)
B1 Fe1 Ru2 C14 -178.45(18)
Fe2 Fe1 Ru2 C14 163.46(14)
C23 Fe1 Ru2 C12 174.11(19)
C24 Fe1 Ru2 C12 67.05(19)
B2 Fe1 Ru2 C12 -51.0(2)
C22 Fe1 Ru2 C12 121.2(2)
C28 Fe1 Ru2 C12 -46.62(18)
C27 Fe1 Ru2 C12 -25.22(17)
B1 Fe1 Ru2 C12 -94.19(18)
Fe2 Fe1 Ru2 C12 -112.28(14)
C23 Fe1 Ru2 C15 48.4(4)
C24 Fe1 Ru2 C15 -58.7(4)
B2 Fe1 Ru2 C15 -176.8(4)
C22 Fe1 Ru2 C15 -4.6(4)
C28 Fe1 Ru2 C15 -172.4(4)
C27 Fe1 Ru2 C15 -151.0(4)
B1 Fe1 Ru2 C15 140.1(4)
Fe2 Fe1 Ru2 C15 122.0(4)
C23 Fe1 Ru2 Fe2 -73.61(14)
C24 Fe1 Ru2 Fe2 179.33(13)
B2 Fe1 Ru2 Fe2 61.24(15)
C22 Fe1 Ru2 Fe2 -126.55(15)
C28 Fe1 Ru2 Fe2 65.66(12)
C27 Fe1 Ru2 Fe2 87.06(10)
B1 Fe1 Ru2 Fe2 18.09(12)
C5 C1 Ru1 C2 117.5(4)
C6 C1 Ru1 C2 -118.3(7)
C2 C1 Ru1 C5 -117.5(4)
C6 C1 Ru1 C5 124.2(7)
C5 C1 Ru1 C27 -53.2(4)
C2 C1 Ru1 C27 -170.7(2)
C6 C1 Ru1 C27 70.9(6)
C5 C1 Ru1 C4 37.8(3)
C2 C1 Ru1 C4 -79.7(3)
C6 C1 Ru1 C4 162.0(6)
C5 C1 Ru1 C3 80.3(3)
C2 C1 Ru1 C3 -37.3(2)
C6 C1 Ru1 C3 -155.6(6)
C5 C1 Ru1 B2 -105(7)
C2 C1 Ru1 B2 138(7)
C6 C1 Ru1 B2 19(7)
C5 C1 Ru1 C28 -88.2(3)
C2 C1 Ru1 C28 154.3(2)
C6 C1 Ru1 C28 36.0(6)
C5 C1 Ru1 B1 -131.4(3)
C2 C1 Ru1 B1 111.1(3)
C6 C1 Ru1 B1 -7.2(6)
C5 C1 Ru1 Fe2 176.9(2)
C2 C1 Ru1 Fe2 59.3(3)
C6 C1 Ru1 Fe2 -59.0(6)
C3 C2 Ru1 C1 -118.2(4)
C7 C2 Ru1 C1 121.1(5)
C1 C2 Ru1 C5 37.3(3)
C3 C2 Ru1 C5 -80.9(3)
C7 C2 Ru1 C5 158.3(5)
C1 C2 Ru1 C27 58.1(12)
C3 C2 Ru1 C27 -60.1(13)
C7 C2 Ru1 C27 179(24)
C1 C2 Ru1 C4 80.6(3)
C3 C2 Ru1 C4 -37.5(3)
C7 C2 Ru1 C4 -158.3(5)
C1 C2 Ru1 C3 118.2(4)
C7 C2 Ru1 C3 -120.8(5)
C1 C2 Ru1 B2 -178.2(3)
C3 C2 Ru1 B2 63.6(4)
C7 C2 Ru1 B2 -57.2(5)
C1 C2 Ru1 C28 -42.9(4)
C3 C2 Ru1 C28 -161.1(3)
C7 C2 Ru1 C28 78.1(5)
C1 C2 Ru1 B1 -85.3(3)
C3 C2 Ru1 B1 156.5(3)
C7 C2 Ru1 B1 35.7(5)
C1 C2 Ru1 Fe2 -139.1(3)
C3 C2 Ru1 Fe2 102.7(3)
C7 C2 Ru1 Fe2 -18.1(4)
C4 C5 Ru1 C1 118.1(4)
C10 C5 Ru1 C1 -120.4(7)
C1 C5 Ru1 C2 -37.9(3)
C4 C5 Ru1 C2 80.1(3)
C10 C5 Ru1 C2 -158.3(6)
C1 C5 Ru1 C27 144.9(3)
C4 C5 Ru1 C27 -97.1(3)
C10 C5 Ru1 C27 24.4(6)
C1 C5 Ru1 C4 -118.1(4)
C10 C5 Ru1 C4 121.5(7)
C1 C5 Ru1 C3 -80.7(3)
C4 C5 Ru1 C3 37.4(3)
C10 C5 Ru1 C3 158.9(6)
C1 C5 Ru1 B2 177.5(3)
C4 C5 Ru1 B2 -64.5(4)
C10 C5 Ru1 B2 57.0(7)
C1 C5 Ru1 C28 104.7(3)
C4 C5 Ru1 C28 -137.2(3)
C10 C5 Ru1 C28 -15.7(6)
C1 C5 Ru1 B1 66.9(3)
C4 C5 Ru1 B1 -175.1(2)
C10 C5 Ru1 B1 -53.5(6)
C1 C5 Ru1 Fe2 -15.0(11)
C4 C5 Ru1 Fe2 103.0(9)
C10 C5 Ru1 Fe2 -135.4(8)
C28 C27 Ru1 C1 -59.3(3)
C30 C27 Ru1 C1 58.9(4)
B2 C27 Ru1 C1 -178.1(2)
Fe1 C27 Ru1 C1 -120.3(2)
C28 C27 Ru1 C2 -110.4(12)
C30 C27 Ru1 C2 7.8(14)
B2 C27 Ru1 C2 130.8(11)
Fe1 C27 Ru1 C2 -171.4(11)
C28 C27 Ru1 C5 -90.6(2)
C30 C27 Ru1 C5 27.6(4)
B2 C27 Ru1 C5 150.6(2)
Fe1 C27 Ru1 C5 -151.63(19)
C28 C27 Ru1 C4 -131.7(2)
C30 C27 Ru1 C4 -13.6(4)
B2 C27 Ru1 C4 109.5(2)
Fe1 C27 Ru1 C4 167.27(19)
C28 C27 Ru1 C3 -163.1(2)
C30 C27 Ru1 C3 -45.0(4)
B2 C27 Ru1 C3 78.1(3)
Fe1 C27 Ru1 C3 135.9(2)
C28 C27 Ru1 B2 118.8(3)
C30 C27 Ru1 B2 -123.0(4)
Fe1 C27 Ru1 B2 57.79(19)
C30 C27 Ru1 C28 118.2(4)
B2 C27 Ru1 C28 -118.8(3)
Fe1 C27 Ru1 C28 -61.01(19)
C28 C27 Ru1 B1 35.0(2)
C30 C27 Ru1 B1 153.2(4)
B2 C27 Ru1 B1 -83.8(2)
Fe1 C27 Ru1 B1 -26.00(15)
C28 C27 Ru1 Fe2 86.30(19)
C30 C27 Ru1 Fe2 -155.5(3)
B2 C27 Ru1 Fe2 -32.50(17)
Fe1 C27 Ru1 Fe2 25.29(12)
C3 C4 Ru1 C1 80.6(3)
C5 C4 Ru1 C1 -36.9(3)
C9 C4 Ru1 C1 -155.5(6)
C3 C4 Ru1 C2 37.7(3)
C5 C4 Ru1 C2 -79.8(3)
C9 C4 Ru1 C2 161.6(6)
C3 C4 Ru1 C5 117.5(4)
C9 C4 Ru1 C5 -118.6(7)
C3 C4 Ru1 C27 -145.3(3)
C5 C4 Ru1 C27 97.2(3)
C9 C4 Ru1 C27 -21.4(6)
C5 C4 Ru1 C3 -117.5(4)
C9 C4 Ru1 C3 123.9(7)
C3 C4 Ru1 B2 -100.4(3)
C5 C4 Ru1 B2 142.0(3)
C9 C4 Ru1 B2 23.4(6)
C3 C4 Ru1 C28 177.1(2)
C5 C4 Ru1 C28 59.5(4)
C9 C4 Ru1 C28 -59.1(6)
C3 C4 Ru1 B1 135.4(7)
C5 C4 Ru1 B1 17.9(9)
C9 C4 Ru1 B1 -100.7(9)
C3 C4 Ru1 Fe2 -48.3(4)
C5 C4 Ru1 Fe2 -165.8(2)
C9 C4 Ru1 Fe2 75.6(6)
C4 C3 Ru1 C1 -80.1(3)
C2 C3 Ru1 C1 37.4(3)
C8 C3 Ru1 C1 159.8(5)
C4 C3 Ru1 C2 -117.5(4)
C8 C3 Ru1 C2 122.3(6)
C4 C3 Ru1 C5 -38.0(3)
C2 C3 Ru1 C5 79.5(3)
C8 C3 Ru1 C5 -158.1(5)
C4 C3 Ru1 C27 52.9(4)
C2 C3 Ru1 C27 170.5(3)
C8 C3 Ru1 C27 -67.2(5)
C2 C3 Ru1 C4 117.5(4)
C8 C3 Ru1 C4 -120.1(6)
C4 C3 Ru1 B2 100.1(3)
C2 C3 Ru1 B2 -142.4(3)
C8 C3 Ru1 B2 -20.1(5)
C4 C3 Ru1 C28 -11.2(9)
C2 C3 Ru1 C28 106.3(7)
C8 C3 Ru1 C28 -131.3(7)
C4 C3 Ru1 B1 -162.3(3)
C2 C3 Ru1 B1 -44.8(5)
C8 C3 Ru1 B1 77.6(5)
C4 C3 Ru1 Fe2 150.6(2)
C2 C3 Ru1 Fe2 -91.8(3)
C8 C3 Ru1 Fe2 30.5(5)
C27 B2 Ru1 C1 53(7)
Fe2 B2 Ru1 C1 -80(7)
Ru2 B2 Ru1 C1 -115(7)
Fe1 B2 Ru1 C1 -6(7)
C27 B2 Ru1 C2 -170.7(2)
Fe2 B2 Ru1 C2 56.4(3)
Ru2 B2 Ru1 C2 21.0(7)
Fe1 B2 Ru1 C2 130.4(2)
C27 B2 Ru1 C5 -49.8(3)
Fe2 B2 Ru1 C5 177.4(2)
Ru2 B2 Ru1 C5 141.9(5)
Fe1 B2 Ru1 C5 -108.6(3)
Fe2 B2 Ru1 C27 -132.8(2)
Ru2 B2 Ru1 C27 -168.3(7)
Fe1 B2 Ru1 C27 -58.82(19)
C27 B2 Ru1 C4 -89.2(2)
Fe2 B2 Ru1 C4 138.01(17)
Ru2 B2 Ru1 C4 102.6(6)
Fe1 B2 Ru1 C4 -147.97(19)
C27 B2 Ru1 C3 -132.2(2)
Fe2 B2 Ru1 C3 95.01(17)
Ru2 B2 Ru1 C3 59.6(6)
Fe1 B2 Ru1 C3 169.02(16)
C27 B2 Ru1 C28 36.17(18)
Fe2 B2 Ru1 C28 -96.66(15)
Ru2 B2 Ru1 C28 -132.1(6)
Fe1 B2 Ru1 C28 -22.65(15)
C27 B2 Ru1 B1 79.8(2)
Fe2 B2 Ru1 B1 -53.02(14)
Ru2 B2 Ru1 B1 -88.4(6)
Fe1 B2 Ru1 B1 21.00(16)
C27 B2 Ru1 Fe2 132.8(2)
Ru2 B2 Ru1 Fe2 -35.4(5)
Fe1 B2 Ru1 Fe2 74.02(15)
C27 C28 Ru1 C1 141.3(2)
C29 C28 Ru1 C1 25.5(4)
B1 C28 Ru1 C1 -93.8(3)
Fe1 C28 Ru1 C1 -156.96(19)
C27 C28 Ru1 C2 168.3(3)
C29 C28 Ru1 C2 52.5(4)
B1 C28 Ru1 C2 -66.9(3)
Fe1 C28 Ru1 C2 -130.0(2)
C27 C28 Ru1 C5 101.9(2)
C29 C28 Ru1 C5 -13.9(4)
B1 C28 Ru1 C5 -133.2(3)
Fe1 C28 Ru1 C5 163.66(19)
C29 C28 Ru1 C27 -115.8(4)
B1 C28 Ru1 C27 124.8(3)
Fe1 C28 Ru1 C27 61.7(2)
C27 C28 Ru1 C4 68.0(3)
C29 C28 Ru1 C4 -47.9(4)
B1 C28 Ru1 C4 -167.2(2)
Fe1 C28 Ru1 C4 129.7(2)
C27 C28 Ru1 C3 77.0(8)
C29 C28 Ru1 C3 -38.8(9)
B1 C28 Ru1 C3 -158.1(7)
Fe1 C28 Ru1 C3 138.8(7)
C27 C28 Ru1 B2 -39.2(2)
C29 C28 Ru1 B2 -155.0(4)
B1 C28 Ru1 B2 85.7(2)
Fe1 C28 Ru1 B2 22.55(15)
C27 C28 Ru1 B1 -124.8(3)
C29 C28 Ru1 B1 119.3(4)
Fe1 C28 Ru1 B1 -63.1(2)
C27 C28 Ru1 Fe2 -85.84(19)
C29 C28 Ru1 Fe2 158.3(3)
B1 C28 Ru1 Fe2 39.01(19)
Fe1 C28 Ru1 Fe2 -24.12(12)
C28 B1 Ru1 C1 101.4(3)
Fe1 B1 Ru1 C1 159.42(19)
Fe2 B1 Ru1 C1 -132.26(18)
C28 B1 Ru1 C2 142.1(2)
Fe1 B1 Ru1 C2 -159.91(17)
Fe2 B1 Ru1 C2 -91.59(18)
C28 B1 Ru1 C5 65.1(3)
Fe1 B1 Ru1 C5 123.1(2)
Fe2 B1 Ru1 C5 -168.61(19)
C28 B1 Ru1 C27 -33.2(2)
Fe1 B1 Ru1 C27 24.80(15)
Fe2 B1 Ru1 C27 93.12(15)
C28 B1 Ru1 C4 50.8(8)
Fe1 B1 Ru1 C4 108.7(7)
Fe2 B1 Ru1 C4 177.1(7)
C28 B1 Ru1 C3 171.5(3)
Fe1 B1 Ru1 C3 -130.6(3)
Fe2 B1 Ru1 C3 -62.2(3)
C28 B1 Ru1 B2 -77.8(2)
Fe1 B1 Ru1 B2 -19.82(15)
Fe2 B1 Ru1 B2 48.50(14)
Fe1 B1 Ru1 C28 58.0(2)
Fe2 B1 Ru1 C28 126.3(2)
C28 B1 Ru1 Fe2 -126.3(2)
Fe1 B1 Ru1 Fe2 -68.32(14)
C26 Fe2 Ru1 C1 -68.5(2)
C25 Fe2 Ru1 C1 32.2(2)
C21 Fe2 Ru1 C1 -155.8(3)
B2 Fe2 Ru1 C1 177.8(2)
B1 Fe2 Ru1 C1 76.5(2)
Fe1 Fe2 Ru1 C1 127.90(18)
Ru2 Fe2 Ru1 C1 -173.21(18)
C26 Fe2 Ru1 C2 -34.30(18)
C25 Fe2 Ru1 C2 66.4(2)
C21 Fe2 Ru1 C2 -121.6(2)
B2 Fe2 Ru1 C2 -147.97(19)
B1 Fe2 Ru1 C2 110.72(18)
Fe1 Fe2 Ru1 C2 162.11(12)
Ru2 Fe2 Ru1 C2 -139.01(11)
C26 Fe2 Ru1 C5 -55.8(9)
C25 Fe2 Ru1 C5 44.9(9)
C21 Fe2 Ru1 C5 -143.2(9)
B2 Fe2 Ru1 C5 -169.5(9)
B1 Fe2 Ru1 C5 89.2(9)
Fe1 Fe2 Ru1 C5 140.6(9)
Ru2 Fe2 Ru1 C5 -160.5(9)
C26 Fe2 Ru1 C27 143.47(17)
C25 Fe2 Ru1 C27 -115.80(19)
C21 Fe2 Ru1 C27 56.2(2)
B2 Fe2 Ru1 C27 29.81(18)
B1 Fe2 Ru1 C27 -71.51(17)
Fe1 Fe2 Ru1 C27 -20.11(10)
Ru2 Fe2 Ru1 C27 38.77(10)
C26 Fe2 Ru1 C4 36.0(2)
C25 Fe2 Ru1 C4 136.8(3)
C21 Fe2 Ru1 C4 -51.3(3)
B2 Fe2 Ru1 C4 -77.6(3)
B1 Fe2 Ru1 C4 -178.9(2)
Fe1 Fe2 Ru1 C4 -127.6(2)
Ru2 Fe2 Ru1 C4 -68.7(2)
C26 Fe2 Ru1 C3 6.29(18)
C25 Fe2 Ru1 C3 107.0(2)
C21 Fe2 Ru1 C3 -81.0(2)
B2 Fe2 Ru1 C3 -107.37(19)
B1 Fe2 Ru1 C3 151.32(18)
Fe1 Fe2 Ru1 C3 -157.29(12)
Ru2 Fe2 Ru1 C3 -98.41(12)
C26 Fe2 Ru1 B2 113.7(2)
C25 Fe2 Ru1 B2 -145.6(2)
C21 Fe2 Ru1 B2 26.4(3)
B1 Fe2 Ru1 B2 -101.3(2)
Fe1 Fe2 Ru1 B2 -49.92(15)
Ru2 Fe2 Ru1 B2 8.96(15)
C26 Fe2 Ru1 C28 -177.35(16)
C25 Fe2 Ru1 C28 -76.62(19)
C21 Fe2 Ru1 C28 95.3(2)
B2 Fe2 Ru1 C28 68.98(18)
B1 Fe2 Ru1 C28 -32.33(17)
Fe1 Fe2 Ru1 C28 19.06(10)
Ru2 Fe2 Ru1 C28 77.95(10)
C26 Fe2 Ru1 B1 -145.02(19)
C25 Fe2 Ru1 B1 -44.3(2)
C21 Fe2 Ru1 B1 127.7(3)
B2 Fe2 Ru1 B1 101.3(2)
Fe1 Fe2 Ru1 B1 51.39(14)
Ru2 Fe2 Ru1 B1 110.28(14)
